data_2223807
loop_
_publ_author_name
'Arman, Hadi D.'
'Poplaukhin, Pavel'
'Tiekink, Edward R. T.'

_publ_section_title
;(\m-<i>trans</i>-1,2-Di-4-pyridylethylene-\k^2^<i>N</i>:<i>N</i>')bis[bis(<i>N</i>,<i>N</i>-diethyldithiocarbamato-\k^2^<i>S</i>,<i>S</i>')zinc(II)]
 chloroform solvate
;
_journal_coeditor_code HB5173
_journal_issue 11
_journal_name_full 'Acta Crystallographica Section E'
_journal_page_first m1472
_journal_page_last m1473
_journal_paper_doi 10.1107/S1600536809044237
_journal_volume 65
_journal_year 2009
_chemical_formula_iupac '[Zn2 (C5 H10 N S2)4 (C12 H10 N2)], C H Cl3'
_chemical_formula_moiety 'C32 H50 N6 S8 Zn2, C H Cl3 '
_chemical_formula_sum 'C33 H51 Cl3 N6 S8 Zn2'
_chemical_formula_weight 1025.37
_chemical_name_systematic
;
(\m-<i>trans</i>-1,2-Di-4-pyridylethylene-
\k^2^<i>N</i>:<i>N</i>')bis[bis(<i>N</i>,<i>N</i>-
diethyldithiocarbamato-\k^2^<i>S</i>,<i>S</i>')zinc(II)]
chloroform solvate
;
_space_group_IT_number 33
_symmetry_cell_setting orthorhombic
_symmetry_space_group_name_Hall 'P 2c -2n'
_symmetry_space_group_name_H-M 'P n a 21'
_atom_sites_solution_hydrogens geom
_atom_sites_solution_primary direct
_atom_sites_solution_secondary difmap
_audit_creation_method SHELXL-97
_cell_angle_alpha 90
_cell_angle_beta 90
_cell_angle_gamma 90
_cell_formula_units_Z 4
_cell_length_a 17.443(3)
_cell_length_b 15.739(3)
_cell_length_c 16.823(3)
_cell_measurement_reflns_used 19833
_cell_measurement_temperature 98(2)
_cell_measurement_theta_max 40.8
_cell_measurement_theta_min 2.1
_cell_volume 4618.5(14)
_computing_cell_refinement 'CrystalClear (Rigaku/MSC, 2005)'
_computing_data_collection 'CrystalClear (Rigaku/MSC, 2005)'
_computing_data_reduction 'CrystalClear (Rigaku/MSC, 2005)'
_computing_molecular_graphics 'DIAMOND (Brandenburg, 2006)'
_computing_publication_material 'SHELXL97 (Sheldrick, 2008)'
_computing_structure_refinement 'SHELXL97 (Sheldrick, 2008)'
_computing_structure_solution 'SHELXS97 (Sheldrick, 2008)'
_diffrn_ambient_temperature 98(2)
_diffrn_measured_fraction_theta_full 0.999
_diffrn_measured_fraction_theta_max 0.999
_diffrn_measurement_device_type 'Rigaku AFC12\K/SATURN724'
_diffrn_measurement_method \w
_diffrn_radiation_monochromator graphite
_diffrn_radiation_source 'fine-focus sealed tube'
_diffrn_radiation_type MoK\a
_diffrn_radiation_wavelength 0.71069
_diffrn_reflns_av_R_equivalents 0.050
_diffrn_reflns_av_sigmaI/netI 0.049
_diffrn_reflns_limit_h_max 22
_diffrn_reflns_limit_h_min -22
_diffrn_reflns_limit_k_max 20
_diffrn_reflns_limit_k_min -20
_diffrn_reflns_limit_l_max 21
_diffrn_reflns_limit_l_min -17
_diffrn_reflns_number 36476
_diffrn_reflns_theta_full 27.5
_diffrn_reflns_theta_max 27.5
_diffrn_reflns_theta_min 2.1
_diffrn_standards_decay_% <1
_diffrn_standards_interval_count 0
_diffrn_standards_number 0
_exptl_absorpt_coefficient_mu 1.606
_exptl_absorpt_correction_T_max 1
_exptl_absorpt_correction_T_min 0.824
_exptl_absorpt_correction_type multi-scan
_exptl_absorpt_process_details '(ABSCOR; Higashi, 1995)'
_exptl_crystal_colour yellow
_exptl_crystal_density_diffrn 1.475
_exptl_crystal_density_method 'not measured'
_exptl_crystal_description block
_exptl_crystal_F_000 2120
_exptl_crystal_size_max 0.35
_exptl_crystal_size_mid 0.21
_exptl_crystal_size_min 0.09
_refine_diff_density_max 0.83
_refine_diff_density_min -0.40
_refine_ls_abs_structure_details 'Flack (1983), 3766 Friedel pairs'
_refine_ls_abs_structure_Flack -0.004(8)
_refine_ls_extinction_method none
_refine_ls_goodness_of_fit_ref 1.07
_refine_ls_hydrogen_treatment constr
_refine_ls_matrix_type full
_refine_ls_number_parameters 477
_refine_ls_number_reflns 9260
_refine_ls_number_restraints 1
_refine_ls_restrained_S_all 1.07
_refine_ls_R_factor_all 0.036
_refine_ls_R_factor_gt 0.034
_refine_ls_shift/su_max 0.001
_refine_ls_shift/su_mean 0.000
_refine_ls_structure_factor_coef Fsqd
_refine_ls_weighting_details 'calc w=1/[\s^2^(Fo^2^)+(0.0266P)^2^+3.3574P] where P=(Fo^2^+2Fc^2^)/3'
_refine_ls_weighting_scheme calc
_refine_ls_wR_factor_gt 0.075
_refine_ls_wR_factor_ref 0.075
_reflns_number_gt 8995
_reflns_number_total 9260
_reflns_threshold_expression I>2\s(I)
_cod_data_source_file hb5173.cif
_cod_data_source_block I
_cod_original_sg_symbol_H-M 'P n a 21 '
_cod_database_code 2223807
_cod_database_fobs_code 2223807

loop_
_symmetry_equiv_pos_as_xyz
'x, y, z'
'-x, -y, z+1/2'
'x+1/2, -y+1/2, z'
'-x+1/2, y+1/2, z+1/2'

loop_
_atom_site_type_symbol
_atom_site_label
_atom_site_fract_x
_atom_site_fract_y
_atom_site_fract_z
_atom_site_U_iso_or_equiv
_atom_site_adp_type
_atom_site_calc_flag
_atom_site_refinement_flags
_atom_site_occupancy
_atom_site_disorder_assembly
_atom_site_disorder_group
Zn Zn1 0.48561(2) 0.46529(2) 0.25986(2) 0.01771(8) Uani d . 1 . .
Zn Zn2 0.52421(2) 1.04699(2) -0.32727(2) 0.01811(8) Uani d . 1 . .
S S1 0.37402(5) 0.47688(5) 0.33808(5) 0.02142(17) Uani d . 1 . .
S S2 0.39216(5) 0.35268(5) 0.20769(5) 0.02060(16) Uani d . 1 . .
S S3 0.60161(4) 0.38777(5) 0.26719(5) 0.01975(16) Uani d . 1 . .
S S4 0.58224(5) 0.55975(5) 0.33339(5) 0.02023(16) Uani d . 1 . .
S S5 0.64756(4) 1.10741(5) -0.32528(6) 0.02142(16) Uani d . 1 . .
S S6 0.59961(5) 0.96317(5) -0.42580(5) 0.02180(17) Uani d . 1 . .
S S7 0.40173(5) 1.06415(6) -0.38140(6) 0.02441(18) Uani d . 1 . .
S S8 0.45491(5) 1.17094(5) -0.24764(5) 0.02131(16) Uani d . 1 . .
N N1 0.25911(16) 0.38216(17) 0.28033(17) 0.0202(6) Uani d . 1 . .
N N2 0.71730(16) 0.47956(17) 0.32773(17) 0.0202(6) Uani d . 1 . .
N N3 0.74526(16) 1.01190(18) -0.40881(17) 0.0220(6) Uani d . 1 . .
N N4 0.30787(18) 1.1551(2) -0.2899(2) 0.0353(8) Uani d . 1 . .
N N5 0.47859(15) 0.54237(15) 0.16051(18) 0.0165(6) Uani d . 1 . .
N N6 0.51719(15) 0.95913(15) -0.2356(2) 0.0179(5) Uani d . 1 . .
C C1 0.33315(19) 0.40127(18) 0.2750(2) 0.0193(6) Uani d . 1 . .
C C2 0.22382(19) 0.3145(2) 0.2327(2) 0.0214(7) Uani d . 1 . .
H H2A 0.1822 0.2877 0.2639 0.026 Uiso calc R 1 . .
H H2B 0.2627 0.2704 0.2212 0.026 Uiso calc R 1 . .
C C3 0.1911(3) 0.3475(2) 0.1547(2) 0.0349(9) Uani d . 1 . .
H H3A 0.1549 0.3937 0.1655 0.052 Uiso calc R 1 . .
H H3B 0.1644 0.3013 0.1271 0.052 Uiso calc R 1 . .
H H3C 0.2329 0.3688 0.1212 0.052 Uiso calc R 1 . .
C C4 0.2053(2) 0.4269(2) 0.3333(2) 0.0259(7) Uani d . 1 . .
H H4A 0.1555 0.4337 0.3059 0.031 Uiso calc R 1 . .
H H4B 0.2256 0.4842 0.3452 0.031 Uiso calc R 1 . .
C C5 0.1932(2) 0.3788(3) 0.4108(2) 0.0343(9) Uani d . 1 . .
H H5A 0.1758 0.3209 0.3992 0.051 Uiso calc R 1 . .
H H5B 0.1543 0.4081 0.4428 0.051 Uiso calc R 1 . .
H H5C 0.2415 0.3766 0.4404 0.051 Uiso calc R 1 . .
C C6 0.64211(18) 0.4769(2) 0.3119(2) 0.0182(6) Uani d . 1 . .
C C7 0.7699(2) 0.4104(2) 0.3059(2) 0.0254(7) Uani d . 1 . .
H H7A 0.8193 0.4351 0.2886 0.030 Uiso calc R 1 . .
H H7B 0.7480 0.3788 0.2603 0.030 Uiso calc R 1 . .
C C8 0.7845(2) 0.3483(3) 0.3742(3) 0.0358(9) Uani d . 1 . .
H H8A 0.8133 0.3771 0.4164 0.054 Uiso calc R 1 . .
H H8B 0.8143 0.2998 0.3546 0.054 Uiso calc R 1 . .
H H8C 0.7354 0.3282 0.3954 0.054 Uiso calc R 1 . .
C C9 0.7508(2) 0.5538(2) 0.3680(2) 0.0243(7) Uani d . 1 . .
H H9A 0.7268 0.6059 0.3464 0.029 Uiso calc R 1 . .
H H9B 0.8062 0.5562 0.3555 0.029 Uiso calc R 1 . .
C C10 0.7411(3) 0.5535(3) 0.4577(2) 0.0343(9) Uani d . 1 . .
H H10A 0.6868 0.5466 0.4709 0.051 Uiso calc R 1 . .
H H10B 0.7599 0.6074 0.4796 0.051 Uiso calc R 1 . .
H H10C 0.7705 0.5064 0.4806 0.051 Uiso calc R 1 . .
C C11 0.67278(19) 1.0258(2) -0.3888(2) 0.0185(6) Uani d . 1 . .
C C12 0.7677(2) 0.9474(2) -0.4679(2) 0.0278(8) Uani d . 1 . .
H H12A 0.8156 0.9656 -0.4944 0.033 Uiso calc R 1 . .
H H12B 0.7272 0.9430 -0.5090 0.033 Uiso calc R 1 . .
C C13 0.7798(2) 0.8609(2) -0.4302(2) 0.0340(9) Uani d . 1 . .
H H13A 0.8204 0.8647 -0.3900 0.051 Uiso calc R 1 . .
H H13B 0.7948 0.8199 -0.4712 0.051 Uiso calc R 1 . .
H H13C 0.7321 0.8421 -0.4049 0.051 Uiso calc R 1 . .
C C14 0.80844(19) 1.0610(2) -0.3729(2) 0.0274(8) Uani d . 1 . .
H H14A 0.8547 1.0247 -0.3698 0.033 Uiso calc R 1 . .
H H14B 0.7940 1.0773 -0.3180 0.033 Uiso calc R 1 . .
C C15 0.8274(2) 1.1405(2) -0.4197(2) 0.0322(8) Uani d . 1 . .
H H15A 0.8483 1.1245 -0.4716 0.048 Uiso calc R 1 . .
H H15B 0.8654 1.1741 -0.3905 0.048 Uiso calc R 1 . .
H H15C 0.7807 1.1742 -0.4272 0.048 Uiso calc R 1 . .
C C16 0.38029(19) 1.1340(2) -0.3040(2) 0.0212(7) Uani d . 1 . .
C C17 0.2414(2) 1.1077(3) -0.3288(3) 0.0414(10) Uani d . 1 . .
H H17A 0.2569 1.0485 -0.3405 0.050 Uiso calc R 1 . .
H H17B 0.1971 1.1061 -0.2921 0.050 Uiso calc R 1 . .
C C18 0.2196(3) 1.1518(3) -0.4038(3) 0.0451(11) Uani d . 1 . .
H H18A 0.2003 1.2087 -0.3914 0.068 Uiso calc R 1 . .
H H18B 0.1795 1.1191 -0.4309 0.068 Uiso calc R 1 . .
H H18C 0.2646 1.1564 -0.4384 0.068 Uiso calc R 1 . .
C C19 0.2882(2) 1.2217(2) -0.2313(2) 0.0301(8) Uani d . 1 . .
H H19A 0.2416 1.2521 -0.2493 0.036 Uiso calc R 1 . .
H H19B 0.3306 1.2633 -0.2283 0.036 Uiso calc R 1 . .
C C20 0.2740(2) 1.1845(3) -0.1493(3) 0.0383(10) Uani d . 1 . .
H H20A 0.2313 1.1440 -0.1519 0.058 Uiso calc R 1 . .
H H20B 0.2611 1.2302 -0.1121 0.058 Uiso calc R 1 . .
H H20C 0.3202 1.1551 -0.1309 0.058 Uiso calc R 1 . .
C C21 0.47506(18) 0.62720(19) 0.1688(2) 0.0187(6) Uani d . 1 . .
H H21 0.4723 0.6503 0.2209 0.022 Uiso calc R 1 . .
C C22 0.47521(19) 0.6821(2) 0.1050(2) 0.0199(7) Uani d . 1 . .
H H22 0.4718 0.7417 0.1136 0.024 Uiso calc R 1 . .
C C23 0.48044(18) 0.6501(2) 0.0279(2) 0.0185(6) Uani d . 1 . .
C C24 0.48146(19) 0.5615(2) 0.0190(2) 0.0209(7) Uani d . 1 . .
H H24 0.4826 0.5366 -0.0324 0.025 Uiso calc R 1 . .
C C25 0.48072(18) 0.5108(2) 0.0864(2) 0.0199(7) Uani d . 1 . .
H H25 0.4818 0.4509 0.0798 0.024 Uiso calc R 1 . .
C C26 0.48606(19) 0.7044(2) -0.0429(2) 0.0197(7) Uani d . 1 . .
H H26 0.4815 0.6784 -0.0937 0.024 Uiso calc R 1 . .
C C27 0.4971(2) 0.7877(2) -0.0400(2) 0.0212(7) Uani d . 1 . .
H H27 0.5004 0.8129 0.0113 0.025 Uiso calc R 1 . .
C C28 0.50485(19) 0.8446(2) -0.10882(19) 0.0170(6) Uani d . 1 . .
C C29 0.5127(2) 0.9317(2) -0.0959(2) 0.0233(7) Uani d . 1 . .
H H29 0.5140 0.9536 -0.0433 0.028 Uiso calc R 1 . .
C C30 0.51845(19) 0.9857(2) -0.1599(2) 0.0208(7) Uani d . 1 . .
H H30 0.5236 1.0448 -0.1500 0.025 Uiso calc R 1 . .
C C31 0.51125(18) 0.87512(19) -0.2482(2) 0.0197(6) Uani d . 1 . .
H H31 0.5119 0.8549 -0.3014 0.024 Uiso calc R 1 . .
C C32 0.5043(2) 0.8172(2) -0.1877(2) 0.0212(7) Uani d . 1 . .
H H32 0.4992 0.7585 -0.1995 0.025 Uiso calc R 1 . .
C C33 0.4971(2) 0.7614(3) 0.4505(2) 0.0313(8) Uani d . 1 . .
H H33 0.5306 0.7820 0.4063 0.038 Uiso calc R 1 . .
Cl Cl1 0.44088(7) 0.84716(6) 0.48451(7) 0.0425(2) Uani d . 1 . .
Cl Cl2 0.43669(6) 0.68037(8) 0.41320(8) 0.0503(3) Uani d . 1 . .
Cl Cl3 0.55577(7) 0.72255(6) 0.52699(7) 0.0431(3) Uani d . 1 . .

loop_
_atom_site_aniso_label
_atom_site_aniso_U_11
_atom_site_aniso_U_22
_atom_site_aniso_U_33
_atom_site_aniso_U_12
_atom_site_aniso_U_13
_atom_site_aniso_U_23
Zn1 0.01558(16) 0.02010(16) 0.01744(19) -0.00015(13) 0.00102(15) 0.00359(15)
Zn2 0.01462(16) 0.02072(17) 0.01900(19) -0.00070(13) 0.00125(15) 0.00434(15)
S1 0.0177(4) 0.0264(4) 0.0202(4) -0.0051(3) 0.0021(3) -0.0059(3)
S2 0.0192(4) 0.0200(4) 0.0226(4) -0.0006(3) 0.0035(3) -0.0026(3)
S3 0.0168(3) 0.0178(3) 0.0247(4) -0.0009(3) 0.0000(3) 0.0002(3)
S4 0.0200(4) 0.0203(4) 0.0204(4) 0.0006(3) -0.0014(3) -0.0009(3)
S5 0.0165(3) 0.0225(3) 0.0253(4) -0.0024(3) 0.0019(3) -0.0017(3)
S6 0.0208(4) 0.0244(4) 0.0202(4) -0.0017(3) 0.0016(3) -0.0008(3)
S7 0.0187(4) 0.0318(4) 0.0227(4) 0.0054(3) -0.0028(3) -0.0070(4)
S8 0.0191(4) 0.0207(3) 0.0241(4) -0.0002(3) -0.0003(3) -0.0009(3)
N1 0.0179(13) 0.0221(13) 0.0206(15) -0.0028(10) 0.0016(11) -0.0041(11)
N2 0.0175(13) 0.0220(13) 0.0210(15) -0.0029(10) 0.0000(11) 0.0011(11)
N3 0.0175(14) 0.0279(14) 0.0205(15) 0.0030(11) 0.0009(11) 0.0035(12)
N4 0.0213(16) 0.0437(19) 0.041(2) 0.0091(14) -0.0024(14) -0.0157(16)
N5 0.0147(12) 0.0169(12) 0.0178(16) -0.0021(9) -0.0002(10) 0.0002(10)
N6 0.0172(12) 0.0188(12) 0.0179(14) 0.0014(9) -0.0004(11) 0.0018(11)
C1 0.0212(15) 0.0160(13) 0.0206(17) -0.0023(11) -0.0013(12) 0.0031(12)
C2 0.0191(15) 0.0206(15) 0.0246(18) -0.0026(12) -0.0009(13) -0.0035(13)
C3 0.043(2) 0.0285(18) 0.034(2) 0.0029(16) -0.0098(18) -0.0050(16)
C4 0.0174(16) 0.0299(17) 0.030(2) -0.0014(13) 0.0040(14) -0.0107(15)
C5 0.0229(18) 0.054(2) 0.026(2) -0.0052(17) 0.0018(15) -0.0114(18)
C6 0.0171(15) 0.0217(14) 0.0159(16) -0.0040(12) 0.0006(12) 0.0020(12)
C7 0.0163(16) 0.0306(17) 0.029(2) 0.0020(13) 0.0011(14) -0.0009(15)
C8 0.031(2) 0.035(2) 0.041(3) 0.0033(16) -0.0037(18) 0.0049(18)
C9 0.0196(17) 0.0286(17) 0.0249(19) -0.0063(13) -0.0022(14) 0.0006(14)
C10 0.039(2) 0.040(2) 0.024(2) -0.0037(18) -0.0075(17) -0.0049(17)
C11 0.0173(15) 0.0226(15) 0.0156(15) 0.0035(12) 0.0038(12) 0.0048(12)
C12 0.0229(18) 0.0343(19) 0.026(2) 0.0108(14) 0.0054(15) 0.0014(16)
C13 0.041(2) 0.037(2) 0.024(2) 0.0156(17) -0.0002(17) -0.0029(16)
C14 0.0120(15) 0.042(2) 0.028(2) 0.0027(14) -0.0019(13) 0.0044(16)
C15 0.0198(17) 0.042(2) 0.035(2) -0.0045(15) 0.0030(16) 0.0036(18)
C16 0.0192(16) 0.0223(15) 0.0222(19) 0.0017(12) -0.0007(13) -0.0006(13)
C17 0.0250(19) 0.052(2) 0.047(3) 0.0083(17) 0.007(2) -0.008(2)
C18 0.034(2) 0.050(3) 0.051(3) 0.0033(19) -0.002(2) -0.006(2)
C19 0.0235(17) 0.0352(18) 0.032(2) 0.0109(14) -0.0013(15) -0.0086(17)
C20 0.035(2) 0.035(2) 0.046(3) -0.0018(17) 0.0116(19) -0.0060(19)
C21 0.0184(14) 0.0202(14) 0.0174(16) 0.0011(11) -0.0007(13) -0.0028(13)
C22 0.0213(16) 0.0183(14) 0.0201(18) 0.0009(12) -0.0032(13) -0.0008(13)
C23 0.0150(15) 0.0225(16) 0.0181(17) -0.0012(12) -0.0005(12) 0.0012(13)
C24 0.0198(16) 0.0209(15) 0.0218(18) -0.0029(12) -0.0012(13) -0.0035(14)
C25 0.0210(16) 0.0191(15) 0.0197(17) -0.0008(12) 0.0002(13) 0.0026(13)
C26 0.0222(17) 0.0220(15) 0.0149(16) -0.0010(12) -0.0016(12) 0.0019(13)
C27 0.0250(17) 0.0225(15) 0.0161(16) 0.0000(13) 0.0006(13) -0.0021(13)
C28 0.0166(15) 0.0185(14) 0.0159(16) 0.0014(12) 0.0021(12) 0.0023(12)
C29 0.0290(19) 0.0216(16) 0.0192(18) 0.0011(13) 0.0012(14) 0.0007(14)
C30 0.0227(16) 0.0171(15) 0.0227(18) -0.0007(11) 0.0005(13) 0.0013(13)
C31 0.0217(15) 0.0206(14) 0.0167(17) -0.0012(12) 0.0002(13) -0.0006(13)
C32 0.0262(17) 0.0178(14) 0.0196(17) -0.0029(12) 0.0005(14) -0.0003(13)
C33 0.0268(19) 0.040(2) 0.027(2) -0.0002(16) 0.0031(16) 0.0057(17)
Cl1 0.0430(6) 0.0343(5) 0.0501(7) 0.0026(4) 0.0076(5) 0.0064(5)
Cl2 0.0277(5) 0.0651(7) 0.0579(7) -0.0034(5) 0.0009(5) -0.0286(6)
Cl3 0.0532(7) 0.0335(5) 0.0426(6) -0.0029(4) -0.0174(5) 0.0094(4)

loop_
_atom_type_symbol
_atom_type_description
_atom_type_scat_dispersion_real
_atom_type_scat_dispersion_imag
_atom_type_scat_source
C C 0.0033 0.0016 'International Tables Vol C Tables 4.2.6.8 and 6.1.1.4'
H H 0.0000 0.0000 'International Tables Vol C Tables 4.2.6.8 and 6.1.1.4'
N N 0.0061 0.0033 'International Tables Vol C Tables 4.2.6.8 and 6.1.1.4'
S S 0.1246 0.1234 'International Tables Vol C Tables 4.2.6.8 and 6.1.1.4'
Zn Zn 0.2839 1.4301 'International Tables Vol C Tables 4.2.6.8 and 6.1.1.4'
Cl Cl 0.1484 0.1585 'International Tables Vol C Tables 4.2.6.8 and 6.1.1.4'

loop_
_geom_angle_atom_site_label_1
_geom_angle_atom_site_label_2
_geom_angle_atom_site_label_3
_geom_angle_site_symmetry_1
_geom_angle_site_symmetry_3
_geom_angle
_geom_angle_publ_flag
N5 Zn1 S1 . . 110.90(8) ?
N5 Zn1 S3 . . 113.27(8) ?
S1 Zn1 S3 . . 135.82(4) ?
N5 Zn1 S2 . . 95.23(8) ?
S1 Zn1 S2 . . 73.70(3) ?
S3 Zn1 S2 . . 101.84(3) ?
N5 Zn1 S4 . . 95.08(7) ?
S1 Zn1 S4 . . 103.21(3) ?
S3 Zn1 S4 . . 73.25(3) ?
S2 Zn1 S4 . . 169.66(3) ?
N6 Zn2 S7 . . 108.20(8) ?
N6 Zn2 S5 . . 108.23(8) ?
S7 Zn2 S5 . . 142.61(4) ?
N6 Zn2 S6 . . 99.94(8) ?
S7 Zn2 S6 . . 106.51(3) ?
S5 Zn2 S6 . . 74.98(3) ?
N6 Zn2 S8 . . 95.04(8) ?
S7 Zn2 S8 . . 72.29(3) ?
S5 Zn2 S8 . . 96.44(3) ?
S6 Zn2 S8 . . 164.46(3) ?
C1 S1 Zn1 . . 86.85(12) ?
C1 S2 Zn1 . . 81.19(11) ?
C6 S3 Zn1 . . 87.36(11) ?
C6 S4 Zn1 . . 81.79(11) ?
C11 S5 Zn2 . . 85.61(11) ?
C11 S6 Zn2 . . 81.30(11) ?
C16 S7 Zn2 . . 88.75(12) ?
C16 S8 Zn2 . . 79.48(12) ?
C1 N1 C2 . . 122.3(3) ?
C1 N1 C4 . . 123.5(3) ?
C2 N1 C4 . . 114.2(3) ?
C6 N2 C7 . . 122.5(3) ?
C6 N2 C9 . . 120.4(3) ?
C7 N2 C9 . . 117.1(3) ?
C11 N3 C14 . . 121.5(3) ?
C11 N3 C12 . . 122.5(3) ?
C14 N3 C12 . . 116.1(3) ?
C16 N4 C19 . . 121.1(3) ?
C16 N4 C17 . . 121.6(3) ?
C19 N4 C17 . . 117.1(3) ?
C25 N5 C21 . . 117.7(3) ?
C25 N5 Zn1 . . 122.1(2) ?
C21 N5 Zn1 . . 120.1(2) ?
C30 N6 C31 . . 117.2(3) ?
C30 N6 Zn2 . . 119.8(2) ?
C31 N6 Zn2 . . 123.0(3) ?
N1 C1 S2 . . 121.9(3) ?
N1 C1 S1 . . 120.6(3) ?
S2 C1 S1 . . 117.47(19) ?
N1 C2 C3 . . 112.4(3) ?
N1 C2 H2A . . 109.1 ?
C3 C2 H2A . . 109.1 ?
N1 C2 H2B . . 109.1 ?
C3 C2 H2B . . 109.1 ?
H2A C2 H2B . . 107.9 ?
C2 C3 H3A . . 109.5 ?
C2 C3 H3B . . 109.5 ?
H3A C3 H3B . . 109.5 ?
C2 C3 H3C . . 109.5 ?
H3A C3 H3C . . 109.5 ?
H3B C3 H3C . . 109.5 ?
N1 C4 C5 . . 111.7(3) ?
N1 C4 H4A . . 109.3 ?
C5 C4 H4A . . 109.3 ?
N1 C4 H4B . . 109.3 ?
C5 C4 H4B . . 109.3 ?
H4A C4 H4B . . 107.9 ?
C4 C5 H5A . . 109.5 ?
C4 C5 H5B . . 109.5 ?
H5A C5 H5B . . 109.5 ?
C4 C5 H5C . . 109.5 ?
H5A C5 H5C . . 109.5 ?
H5B C5 H5C . . 109.5 ?
N2 C6 S4 . . 122.2(2) ?
N2 C6 S3 . . 120.6(2) ?
S4 C6 S3 . . 117.27(19) ?
N2 C7 C8 . . 112.9(3) ?
N2 C7 H7A . . 109.0 ?
C8 C7 H7A . . 109.0 ?
N2 C7 H7B . . 109.0 ?
C8 C7 H7B . . 109.0 ?
H7A C7 H7B . . 107.8 ?
C7 C8 H8A . . 109.5 ?
C7 C8 H8B . . 109.5 ?
H8A C8 H8B . . 109.5 ?
C7 C8 H8C . . 109.5 ?
H8A C8 H8C . . 109.5 ?
H8B C8 H8C . . 109.5 ?
N2 C9 C10 . . 114.3(3) ?
N2 C9 H9A . . 108.7 ?
C10 C9 H9A . . 108.7 ?
N2 C9 H9B . . 108.7 ?
C10 C9 H9B . . 108.7 ?
H9A C9 H9B . . 107.6 ?
C9 C10 H10A . . 109.5 ?
C9 C10 H10B . . 109.5 ?
H10A C10 H10B . . 109.5 ?
C9 C10 H10C . . 109.5 ?
H10A C10 H10C . . 109.5 ?
H10B C10 H10C . . 109.5 ?
N3 C11 S6 . . 121.3(3) ?
N3 C11 S5 . . 121.4(3) ?
S6 C11 S5 . . 117.29(19) ?
N3 C12 C13 . . 111.9(3) ?
N3 C12 H12A . . 109.2 ?
C13 C12 H12A . . 109.2 ?
N3 C12 H12B . . 109.2 ?
C13 C12 H12B . . 109.2 ?
H12A C12 H12B . . 107.9 ?
C12 C13 H13A . . 109.5 ?
C12 C13 H13B . . 109.5 ?
H13A C13 H13B . . 109.5 ?
C12 C13 H13C . . 109.5 ?
H13A C13 H13C . . 109.5 ?
H13B C13 H13C . . 109.5 ?
N3 C14 C15 . . 112.5(3) ?
N3 C14 H14A . . 109.1 ?
C15 C14 H14A . . 109.1 ?
N3 C14 H14B . . 109.1 ?
C15 C14 H14B . . 109.1 ?
H14A C14 H14B . . 107.8 ?
C14 C15 H15A . . 109.5 ?
C14 C15 H15B . . 109.5 ?
H15A C15 H15B . . 109.5 ?
C14 C15 H15C . . 109.5 ?
H15A C15 H15C . . 109.5 ?
H15B C15 H15C . . 109.5 ?
N4 C16 S8 . . 122.7(3) ?
N4 C16 S7 . . 119.7(3) ?
S8 C16 S7 . . 117.67(19) ?
C18 C17 N4 . . 109.2(4) ?
C18 C17 H17A . . 109.8 ?
N4 C17 H17A . . 109.8 ?
C18 C17 H17B . . 109.8 ?
N4 C17 H17B . . 109.8 ?
H17A C17 H17B . . 108.3 ?
C17 C18 H18A . . 109.5 ?
C17 C18 H18B . . 109.5 ?
H18A C18 H18B . . 109.5 ?
C17 C18 H18C . . 109.5 ?
H18A C18 H18C . . 109.5 ?
H18B C18 H18C . . 109.5 ?
N4 C19 C20 . . 111.7(3) ?
N4 C19 H19A . . 109.3 ?
C20 C19 H19A . . 109.3 ?
N4 C19 H19B . . 109.3 ?
C20 C19 H19B . . 109.3 ?
H19A C19 H19B . . 107.9 ?
C19 C20 H20A . . 109.5 ?
C19 C20 H20B . . 109.5 ?
H20A C20 H20B . . 109.5 ?
C19 C20 H20C . . 109.5 ?
H20A C20 H20C . . 109.5 ?
H20B C20 H20C . . 109.5 ?
N5 C21 C22 . . 122.9(3) ?
N5 C21 H21 . . 118.6 ?
C22 C21 H21 . . 118.6 ?
C21 C22 C23 . . 119.8(3) ?
C21 C22 H22 . . 120.1 ?
C23 C22 H22 . . 120.1 ?
C22 C23 C24 . . 117.4(3) ?
C22 C23 C26 . . 123.2(3) ?
C24 C23 C26 . . 119.4(3) ?
C25 C24 C23 . . 119.0(3) ?
C25 C24 H24 . . 120.5 ?
C23 C24 H24 . . 120.5 ?
N5 C25 C24 . . 123.1(3) ?
N5 C25 H25 . . 118.4 ?
C24 C25 H25 . . 118.4 ?
C27 C26 C23 . . 123.7(3) ?
C27 C26 H26 . . 118.2 ?
C23 C26 H26 . . 118.2 ?
C26 C27 C28 . . 125.9(3) ?
C26 C27 H27 . . 117.1 ?
C28 C27 H27 . . 117.1 ?
C29 C28 C32 . . 116.9(3) ?
C29 C28 C27 . . 119.0(3) ?
C32 C28 C27 . . 124.1(3) ?
C30 C29 C28 . . 119.6(3) ?
C30 C29 H29 . . 120.2 ?
C28 C29 H29 . . 120.2 ?
N6 C30 C29 . . 123.3(3) ?
N6 C30 H30 . . 118.3 ?
C29 C30 H30 . . 118.3 ?
N6 C31 C32 . . 123.0(3) ?
N6 C31 H31 . . 118.5 ?
C32 C31 H31 . . 118.5 ?
C31 C32 C28 . . 120.0(3) ?
C31 C32 H32 . . 120.0 ?
C28 C32 H32 . . 120.0 ?
Cl3 C33 Cl1 . . 110.7(2) ?
Cl3 C33 Cl2 . . 110.9(2) ?
Cl1 C33 Cl2 . . 109.6(2) ?
Cl3 C33 H33 . . 108.5 ?
Cl1 C33 H33 . . 108.5 ?
Cl2 C33 H33 . . 108.5 ?

loop_
_geom_bond_atom_site_label_1
_geom_bond_atom_site_label_2
_geom_bond_site_symmetry_2
_geom_bond_distance
_geom_bond_publ_flag
Zn1 N5 . 2.069(3) y
Zn1 S1 . 2.3567(9) y
Zn1 S3 . 2.3659(9) y
Zn1 S2 . 2.5629(9) y
Zn1 S4 . 2.5654(9) y
Zn2 N6 . 2.075(3) y
Zn2 S7 . 2.3381(10) y
Zn2 S5 . 2.3526(9) y
Zn2 S6 . 2.4934(10) y
Zn2 S8 . 2.6575(9) y
S1 C1 . 1.746(3) ?
S2 C1 . 1.711(3) ?
S3 C6 . 1.741(3) ?
S4 C6 . 1.709(3) ?
S5 C11 . 1.728(3) ?
S6 C11 . 1.728(3) ?
S7 C16 . 1.745(3) ?
S8 C16 . 1.712(3) ?
N1 C1 . 1.329(4) ?
N1 C2 . 1.468(4) ?
N1 C4 . 1.473(4) ?
N2 C6 . 1.339(4) ?
N2 C7 . 1.470(4) ?
N2 C9 . 1.472(4) ?
N3 C11 . 1.326(4) ?
N3 C14 . 1.476(4) ?
N3 C12 . 1.473(5) ?
N4 C16 . 1.327(4) ?
N4 C19 . 1.479(5) ?
N4 C17 . 1.525(5) ?
N5 C25 . 1.343(5) ?
N5 C21 . 1.344(4) ?
N6 C30 . 1.341(5) ?
N6 C31 . 1.343(4) ?
C2 C3 . 1.523(5) ?
C2 H2A . 0.9900 ?
C2 H2B . 0.9900 ?
C3 H3A . 0.9800 ?
C3 H3B . 0.9800 ?
C3 H3C . 0.9800 ?
C4 C5 . 1.522(6) ?
C4 H4A . 0.9900 ?
C4 H4B . 0.9900 ?
C5 H5A . 0.9800 ?
C5 H5B . 0.9800 ?
C5 H5C . 0.9800 ?
C7 C8 . 1.530(5) ?
C7 H7A . 0.9900 ?
C7 H7B . 0.9900 ?
C8 H8A . 0.9800 ?
C8 H8B . 0.9800 ?
C8 H8C . 0.9800 ?
C9 C10 . 1.519(5) ?
C9 H9A . 0.9900 ?
C9 H9B . 0.9900 ?
C10 H10A . 0.9800 ?
C10 H10B . 0.9800 ?
C10 H10C . 0.9800 ?
C12 C13 . 1.517(5) ?
C12 H12A . 0.9900 ?
C12 H12B . 0.9900 ?
C13 H13A . 0.9800 ?
C13 H13B . 0.9800 ?
C13 H13C . 0.9800 ?
C14 C15 . 1.514(5) ?
C14 H14A . 0.9900 ?
C14 H14B . 0.9900 ?
C15 H15A . 0.9800 ?
C15 H15B . 0.9800 ?
C15 H15C . 0.9800 ?
C17 C18 . 1.490(7) ?
C17 H17A . 0.9900 ?
C17 H17B . 0.9900 ?
C18 H18A . 0.9800 ?
C18 H18B . 0.9800 ?
C18 H18C . 0.9800 ?
C19 C20 . 1.519(6) ?
C19 H19A . 0.9900 ?
C19 H19B . 0.9900 ?
C20 H20A . 0.9800 ?
C20 H20B . 0.9800 ?
C20 H20C . 0.9800 ?
C21 C22 . 1.377(5) ?
C21 H21 . 0.9500 ?
C22 C23 . 1.396(5) ?
C22 H22 . 0.9500 ?
C23 C24 . 1.402(4) ?
C23 C26 . 1.470(5) ?
C24 C25 . 1.386(5) ?
C24 H24 . 0.9500 ?
C25 H25 . 0.9500 ?
C26 C27 . 1.326(4) ?
C26 H26 . 0.9500 ?
C27 C28 . 1.470(5) ?
C27 H27 . 0.9500 ?
C28 C29 . 1.395(5) ?
C28 C32 . 1.395(5) ?
C29 C30 . 1.375(5) ?
C29 H29 . 0.9500 ?
C30 H30 . 0.9500 ?
C31 C32 . 1.372(5) ?
C31 H31 . 0.9500 ?
C32 H32 . 0.9500 ?
C33 Cl3 . 1.754(4) ?
C33 Cl1 . 1.764(4) ?
C33 Cl2 . 1.769(4) ?
C33 H33 . 1.0000 ?

loop_
_geom_hbond_atom_site_label_D
_geom_hbond_atom_site_label_H
_geom_hbond_atom_site_label_A
_geom_hbond_site_symmetry_A
_geom_hbond_distance_DH
_geom_hbond_distance_HA
_geom_hbond_distance_DA
_geom_hbond_angle_DHA
_geom_hbond_publ_flag
C33 H33 S8 2_675 1.00 2.72 3.598(4) 149 y

loop_
_geom_torsion_atom_site_label_1
_geom_torsion_atom_site_label_2
_geom_torsion_atom_site_label_3
_geom_torsion_atom_site_label_4
_geom_torsion_site_symmetry_1
_geom_torsion_site_symmetry_2
_geom_torsion_site_symmetry_3
_geom_torsion_site_symmetry_4
_geom_torsion
_geom_torsion_publ_flag
N5 Zn1 S1 C1 . . . . 84.10(13) ?
S3 Zn1 S1 C1 . . . . -95.67(11) ?
S2 Zn1 S1 C1 . . . . -5.33(11) ?
S4 Zn1 S1 C1 . . . . -175.12(11) ?
N5 Zn1 S2 C1 . . . . -104.77(13) ?
S1 Zn1 S2 C1 . . . . 5.50(11) ?
S3 Zn1 S2 C1 . . . . 140.11(11) ?
S4 Zn1 S2 C1 . . . . 79.5(2) ?
N5 Zn1 S3 C6 . . . . 84.91(14) ?
S1 Zn1 S3 C6 . . . . -95.33(12) ?
S2 Zn1 S3 C6 . . . . -174.04(11) ?
S4 Zn1 S3 C6 . . . . -3.45(11) ?
N5 Zn1 S4 C6 . . . . -109.25(13) ?
S1 Zn1 S4 C6 . . . . 137.86(11) ?
S3 Zn1 S4 C6 . . . . 3.54(11) ?
S2 Zn1 S4 C6 . . . . 66.5(2) ?
N6 Zn2 S5 C11 . . . . 90.19(14) ?
S7 Zn2 S5 C11 . . . . -103.21(12) ?
S6 Zn2 S5 C11 . . . . -5.53(11) ?
S8 Zn2 S5 C11 . . . . -172.33(11) ?
N6 Zn2 S6 C11 . . . . -100.79(13) ?
S7 Zn2 S6 C11 . . . . 146.70(11) ?
S5 Zn2 S6 C11 . . . . 5.58(11) ?
S8 Zn2 S6 C11 . . . . 63.49(16) ?
N6 Zn2 S7 C16 . . . . 81.52(14) ?
S5 Zn2 S7 C16 . . . . -85.08(13) ?
S6 Zn2 S7 C16 . . . . -171.80(12) ?
S8 Zn2 S7 C16 . . . . -8.02(11) ?
N6 Zn2 S8 C16 . . . . -99.21(14) ?
S7 Zn2 S8 C16 . . . . 8.31(12) ?
S5 Zn2 S8 C16 . . . . 151.76(12) ?
S6 Zn2 S8 C16 . . . . 96.33(16) ?
S1 Zn1 N5 C25 . . . . -118.7(2) ?
S3 Zn1 N5 C25 . . . . 61.1(2) ?
S2 Zn1 N5 C25 . . . . -44.2(2) ?
S4 Zn1 N5 C25 . . . . 135.0(2) ?
S1 Zn1 N5 C21 . . . . 64.2(2) ?
S3 Zn1 N5 C21 . . . . -116.0(2) ?
S2 Zn1 N5 C21 . . . . 138.7(2) ?
S4 Zn1 N5 C21 . . . . -42.0(2) ?
S7 Zn2 N6 C30 . . . . -103.6(2) ?
S5 Zn2 N6 C30 . . . . 67.9(2) ?
S6 Zn2 N6 C30 . . . . 145.2(2) ?
S8 Zn2 N6 C30 . . . . -30.6(2) ?
S7 Zn2 N6 C31 . . . . 76.4(3) ?
S5 Zn2 N6 C31 . . . . -112.2(2) ?
S6 Zn2 N6 C31 . . . . -34.8(3) ?
S8 Zn2 N6 C31 . . . . 149.4(2) ?
C2 N1 C1 S2 . . . . 4.0(4) ?
C4 N1 C1 S2 . . . . -175.4(3) ?
C2 N1 C1 S1 . . . . -175.2(2) ?
C4 N1 C1 S1 . . . . 5.4(5) ?
Zn1 S2 C1 N1 . . . . 172.7(3) ?
Zn1 S2 C1 S1 . . . . -8.05(16) ?
Zn1 S1 C1 N1 . . . . -172.1(3) ?
Zn1 S1 C1 S2 . . . . 8.67(17) ?
C1 N1 C2 C3 . . . . -91.9(4) ?
C4 N1 C2 C3 . . . . 87.6(4) ?
C1 N1 C4 C5 . . . . -97.5(4) ?
C2 N1 C4 C5 . . . . 83.0(4) ?
C7 N2 C6 S4 . . . . -176.9(3) ?
C9 N2 C6 S4 . . . . 2.7(4) ?
C7 N2 C6 S3 . . . . 2.5(4) ?
C9 N2 C6 S3 . . . . -177.9(2) ?
Zn1 S4 C6 N2 . . . . 174.3(3) ?
Zn1 S4 C6 S3 . . . . -5.19(17) ?
Zn1 S3 C6 N2 . . . . -173.9(3) ?
Zn1 S3 C6 S4 . . . . 5.58(18) ?
C6 N2 C7 C8 . . . . -96.2(4) ?
C9 N2 C7 C8 . . . . 84.2(4) ?
C6 N2 C9 C10 . . . . 81.3(4) ?
C7 N2 C9 C10 . . . . -99.1(4) ?
C14 N3 C11 S6 . . . . -175.4(2) ?
C12 N3 C11 S6 . . . . 4.8(4) ?
C14 N3 C11 S5 . . . . 4.9(4) ?
C12 N3 C11 S5 . . . . -174.8(2) ?
Zn2 S6 C11 N3 . . . . 172.1(3) ?
Zn2 S6 C11 S5 . . . . -8.27(16) ?
Zn2 S5 C11 N3 . . . . -171.6(3) ?
Zn2 S5 C11 S6 . . . . 8.69(17) ?
C11 N3 C12 C13 . . . . -88.1(4) ?
C14 N3 C12 C13 . . . . 92.1(4) ?
C11 N3 C14 C15 . . . . -90.3(4) ?
C12 N3 C14 C15 . . . . 89.5(4) ?
C19 N4 C16 S8 . . . . 8.8(5) ?
C17 N4 C16 S8 . . . . -166.8(3) ?
C19 N4 C16 S7 . . . . -172.7(3) ?
C17 N4 C16 S7 . . . . 11.7(5) ?
Zn2 S8 C16 N4 . . . . 166.5(3) ?
Zn2 S8 C16 S7 . . . . -12.03(17) ?
Zn2 S7 C16 N4 . . . . -165.1(3) ?
Zn2 S7 C16 S8 . . . . 13.47(19) ?
C16 N4 C17 C18 . . . . -92.5(5) ?
C19 N4 C17 C18 . . . . 91.7(5) ?
C16 N4 C19 C20 . . . . -92.2(5) ?
C17 N4 C19 C20 . . . . 83.6(4) ?
C25 N5 C21 C22 . . . . -1.4(5) ?
Zn1 N5 C21 C22 . . . . 175.8(2) ?
N5 C21 C22 C23 . . . . -1.1(5) ?
C21 C22 C23 C24 . . . . 3.1(5) ?
C21 C22 C23 C26 . . . . -175.9(3) ?
C22 C23 C24 C25 . . . . -2.8(5) ?
C26 C23 C24 C25 . . . . 176.2(3) ?
C21 N5 C25 C24 . . . . 1.7(5) ?
Zn1 N5 C25 C24 . . . . -175.4(3) ?
C23 C24 C25 N5 . . . . 0.4(5) ?
C22 C23 C26 C27 . . . . 9.5(5) ?
C24 C23 C26 C27 . . . . -169.5(3) ?
C23 C26 C27 C28 . . . . 178.6(3) ?
C26 C27 C28 C29 . . . . 177.0(4) ?
C26 C27 C28 C32 . . . . -2.5(6) ?
C32 C28 C29 C30 . . . . 0.8(5) ?
C27 C28 C29 C30 . . . . -178.7(3) ?
C31 N6 C30 C29 . . . . -1.1(5) ?
Zn2 N6 C30 C29 . . . . 178.8(3) ?
C28 C29 C30 N6 . . . . -0.2(5) ?
C30 N6 C31 C32 . . . . 1.9(5) ?
Zn2 N6 C31 C32 . . . . -178.0(3) ?
N6 C31 C32 C28 . . . . -1.3(5) ?
C29 C28 C32 C31 . . . . -0.1(5) ?
C27 C28 C32 C31 . . . . 179.4(3) ?
